data_2011964
loop_
_publ_author_name
'Adhikasavalu, D. N.'
'Mastropaolo, Donald'
'Camerman, Arthur'
'Camerman, Norman '

_publ_section_title
;
 Two rhodamine derivatives:
 9-[2-(ethoxycarbonyl)phenyl]-3,6-bis(ethylamino)-2,7-dimethylxanthylium
 chloride monohydrate and
 3,6-diamino-9-[2-(methoxycarbonyl)phenyl]xanthylium chloride
 trihydrate
;
_journal_issue 5
_journal_name_full 'Acta Crystallographica Section C'
_journal_page_first 657
_journal_page_last 659
_journal_paper_doi 10.1107/S0108270101003675
_journal_volume 57
_journal_year 2001
_chemical_formula_moiety 'C28 H31 N2 O3 +, Cl -, H2 O'
_chemical_formula_sum 'C28 H33 Cl N2 O4'
_chemical_formula_weight 496.46
_chemical_name_common Rhodamine-6g
_chemical_name_systematic
;
 9-[2-(ethoxycarbonyl)phenyl]-3,6-bis(ethylamino)-
 2,7-dimethylxanthylium chloride monohydrate
;
_space_group_IT_number 2
_symmetry_cell_setting triclinic
_symmetry_space_group_name_Hall '-P 1'
_symmetry_space_group_name_H-M 'P -1'
_audit_creation_method SHELXL-97
_cell_angle_alpha 95.874(13)
_cell_angle_beta 91.525(10)
_cell_angle_gamma 102.63(2)
_cell_formula_units_Z 2
_cell_length_a 9.1947(13)
_cell_length_b 11.240(3)
_cell_length_c 13.1995(13)
_cell_measurement_reflns_used 25
_cell_measurement_temperature 293(2)
_cell_measurement_theta_max 15
_cell_measurement_theta_min 8
_cell_volume 1322.5(4)
_computing_cell_refinement 'CAD4 Software'
_computing_data_collection 'CAD4 Software (Enraf-Nonius, 1989)'
_computing_data_reduction 'DATRDN Xray76 (Stewart, 1976)'
_computing_molecular_graphics 'ORTEP3 (Farrugia, 1997)'
_computing_publication_material SHELXL97
_computing_structure_refinement 'SHELXL97 (Sheldrick, 1997)'
_computing_structure_solution 'MULTAN80 (Main et al., 1980)'
_diffrn_ambient_temperature 293(2)
_diffrn_measured_fraction_theta_full .998
_diffrn_measured_fraction_theta_max .998
_diffrn_measurement_device_type 'Enraf-Nonius CAD-4'
_diffrn_measurement_method \q/2\q
_diffrn_radiation_monochromator graphite
_diffrn_radiation_source 'fine-focus sealed tube'
_diffrn_radiation_type MoK\a
_diffrn_radiation_wavelength .71073
_diffrn_reflns_av_R_equivalents .0000
_diffrn_reflns_av_sigmaI/netI .0317
_diffrn_reflns_limit_h_max 10
_diffrn_reflns_limit_h_min -10
_diffrn_reflns_limit_k_max 13
_diffrn_reflns_limit_k_min -13
_diffrn_reflns_limit_l_max 15
_diffrn_reflns_limit_l_min 0
_diffrn_reflns_number 4642
_diffrn_reflns_theta_full 24.99
_diffrn_reflns_theta_max 25.0
_diffrn_reflns_theta_min 1.55
_diffrn_standards_decay_% 'no decay'
_diffrn_standards_interval_time 120
_diffrn_standards_number 3
_exptl_absorpt_coefficient_mu .180
_exptl_absorpt_correction_type none
_exptl_crystal_colour orange
_exptl_crystal_density_diffrn 1.243
_exptl_crystal_density_method 'not measured'
_exptl_crystal_description plate
_exptl_crystal_F_000 528
_exptl_crystal_size_max .60
_exptl_crystal_size_mid .40
_exptl_crystal_size_min .40
_refine_diff_density_max .328
_refine_diff_density_min -.257
_refine_ls_extinction_method none
_refine_ls_goodness_of_fit_ref 1.032
_refine_ls_hydrogen_treatment mixed
_refine_ls_matrix_type full
_refine_ls_number_parameters 333
_refine_ls_number_reflns 4642
_refine_ls_number_restraints 0
_refine_ls_restrained_S_all 1.032
_refine_ls_R_factor_all .0937
_refine_ls_R_factor_gt .067
_refine_ls_shift/su_max .001
_refine_ls_shift/su_mean .000
_refine_ls_structure_factor_coef Fsqd
_refine_ls_weighting_details 'calc w=1/[\s^2^(Fo^2^)+(0.1160P)^2^+0.4678P] where P=(Fo^2^+2Fc^2^)/3'
_refine_ls_weighting_scheme calc
_refine_ls_wR_factor_ref .217
_reflns_number_gt 3182
_reflns_number_total 4642
_reflns_threshold_expression I>2\s(I)
_cod_data_source_file fr1307.cif
_cod_data_source_block I
_cod_original_cell_volume 1322.6(4)
_cod_original_sg_symbol_H-M P_-1
_cod_database_code 2011964
_cod_database_fobs_code 2011964

loop_
_symmetry_equiv_pos_as_xyz
'x, y, z'
'-x, -y, -z'

loop_
_atom_site_label
_atom_site_fract_x
_atom_site_fract_y
_atom_site_fract_z
_atom_site_U_iso_or_equiv
_atom_site_adp_type
_atom_site_calc_flag
_atom_site_refinement_flags
_atom_site_occupancy
_atom_site_disorder_assembly
_atom_site_disorder_group
_atom_site_type_symbol
C1 .2386(3) .3742(2) .8054(2) .0622(7) Uani d . 1 . . C
H1 .2015 .4214 .7615 .087(3) Uiso calc R 1 . . H
C2 .2871(3) .2692(3) .7657(2) .0610(7) Uani d . 1 . . C
C3 .3429(4) .1978(2) .8362(2) .0637(7) Uani d . 1 . . C
C4 .3486(3) .2338(2) .9365(2) .0616(7) Uani d . 1 . . C
H4 .3841 .1861 .9807 .087(3) Uiso calc R 1 . . H
C5 .3033(3) .3411(2) .9796(2) .0572(7) Uani d . 1 . . C
C6 .3110(3) .3823(2) 1.08276(19) .0573(7) Uani d . 1 . . C
C7 .2665(3) .4918(2) 1.1146(2) .0593(7) Uani d . 1 . . C
C8 .2788(4) .5482(2) 1.2161(2) .0656(7) Uani d . 1 . . C
H8 .3198 .5113 1.2663 .087(3) Uiso calc R 1 . . H
C9 .2335(4) .6543(3) 1.2442(2) .0670(8) Uani d . 1 . . C
C10 .1718(3) .7129(2) 1.1668(2) .0635(7) Uani d . 1 . . C
C11 .1606(3) .6602(2) 1.0653(2) .0634(7) Uani d . 1 . . C
H11 .1219 .6974 1.0143 .087(3) Uiso calc R 1 . . H
C12 .2072(3) .5531(2) 1.0415(2) .0571(7) Uani d . 1 . . C
O13 .1938(2) .50885(16) .94044(13) .0607(5) Uani d . 1 . . O
C14 .2457(3) .4070(2) .9079(2) .0577(7) Uani d . 1 . . C
N15 .2834(3) .2350(2) .66645(17) .0730(7) Uani d . 1 . . N
H15 .3150 .1700 .6474 .087(3) Uiso calc R 1 . . H
N16 .1275(3) .8172(2) 1.1932(2) .0750(7) Uani d . 1 . . N
H16 .1327 .8439 1.2569 .087(3) Uiso calc R 1 . . H
C17 .3761(3) .3152(2) 1.15768(19) .0573(7) Uani d . 1 . . C
C18 .2952(3) .2592(2) 1.23509(19) .0571(7) Uani d . 1 . . C
C19 .3660(4) .2009(3) 1.3031(2) .0680(8) Uani d . 1 . . C
H19 .3134 .1658 1.3559 .087(3) Uiso calc R 1 . . H
C20 .5112(4) .1945(3) 1.2936(2) .0785(9) Uani d . 1 . . C
H20 .5566 .1542 1.3391 .087(3) Uiso calc R 1 . . H
C21 .5908(4) .2473(3) 1.2172(3) .0830(9) Uani d . 1 . . C
H21 .6900 .2429 1.2106 .087(3) Uiso calc R 1 . . H
C22 .5231(4) .3067(3) 1.1502(2) .0714(8) Uani d . 1 . . C
H22 .5778 .3422 1.0985 .087(3) Uiso calc R 1 . . H
C23 .2304(4) .2978(3) .5868(2) .0779(9) Uani d . 1 . . C
H23A .1458 .3296 .6103 .099(5) Uiso calc R 1 . . H
H23B .1963 .2392 .5272 .099(5) Uiso calc R 1 . . H
C24 .3475(5) .4011(4) .5571(3) .0983(12) Uani d . 1 . . C
H24A .3792 .4608 .6152 .126(4) Uiso calc R 1 . . H
H24B .3074 .4386 .5039 .126(4) Uiso calc R 1 . . H
H24C .4313 .3702 .5331 .126(4) Uiso calc R 1 . . H
C25 .3906(5) .0828(3) .7967(2) .0859(10) Uani d . 1 . . C
H25A .4169 .0428 .8531 .126(4) Uiso calc R 1 . . H
H25B .4754 .1034 .7558 .126(4) Uiso calc R 1 . . H
H25C .3101 .0288 .7560 .126(4) Uiso calc R 1 . . H
C26 .2502(5) .7098(3) 1.3529(3) .0870(10) Uani d . 1 . . C
H26A .2947 .6599 1.3936 .126(4) Uiso calc R 1 . . H
H26B .1538 .7143 1.3771 .126(4) Uiso calc R 1 . . H
H26C .3128 .7908 1.3577 .126(4) Uiso calc R 1 . . H
C27 .0711(4) .8882(3) 1.1212(3) .0836(10) Uani d . 1 . . C
H27A .0180 .9435 1.1577 .099(5) Uiso calc R 1 . . H
H27B .0007 .8329 1.0724 .099(5) Uiso calc R 1 . . H
C28 .1927(5) .9614(3) 1.0650(3) .0939(11) Uani d . 1 . . C
H28A .2630 1.0161 1.1129 .126(4) Uiso calc R 1 . . H
H28B .1503 1.0081 1.0199 .126(4) Uiso calc R 1 . . H
H28C .2426 .9069 1.0260 .126(4) Uiso calc R 1 . . H
C29 .1343(4) .2567(3) 1.2425(2) .0653(7) Uani d . 1 . . C
O30 .0473(3) .2469(2) 1.17170(17) .0832(7) Uani d . 1 . . O
O31 .1005(3) .2663(3) 1.34014(16) .0891(7) Uani d . 1 . . O
C32 -.0565(4) .2560(5) 1.3622(3) .1059(13) Uani d . 1 . . C
H32A -.0783 .2166 1.4237 .099(5) Uiso calc R 1 . . H
H32B -.1199 .2070 1.3063 .099(5) Uiso calc R 1 . . H
C33 -.0846(6) .3803(6) 1.3756(5) .148(2) Uani d . 1 . . C
H33A -.0194 .4288 1.4297 .126(4) Uiso calc R 1 . . H
H33B -.1865 .3759 1.3923 .126(4) Uiso calc R 1 . . H
H33C -.0663 .4175 1.3135 .126(4) Uiso calc R 1 . . H
Cl1 .0737(2) .96327(16) 1.39878(15) .1320(7) Uani d P .50 . . Cl
O1W .0737(2) .96327(16) 1.39878(15) .1320(7) Uani d P .50 . . O
Cl2 .3220(7) .0100(5) .5379(3) .171(2) Uani d P .50 . . Cl
O2W .4004(7) .0273(8) .5229(4) .0667(15) Uani d P .50 . . O

loop_
_atom_site_aniso_label
_atom_site_aniso_U_11
_atom_site_aniso_U_22
_atom_site_aniso_U_33
_atom_site_aniso_U_12
_atom_site_aniso_U_13
_atom_site_aniso_U_23
C1 .086(2) .0564(15) .0485(15) .0214(14) .0063(13) .0111(12)
C2 .0768(18) .0581(16) .0487(15) .0150(13) .0073(13) .0076(12)
C3 .090(2) .0539(15) .0510(15) .0224(14) .0103(14) .0074(12)
C4 .087(2) .0521(15) .0507(15) .0229(14) .0084(13) .0110(12)
C5 .0774(18) .0472(14) .0493(14) .0156(12) .0098(12) .0107(11)
C6 .0752(18) .0485(14) .0501(14) .0138(12) .0109(12) .0122(11)
C7 .0811(19) .0496(14) .0499(14) .0164(13) .0137(13) .0111(11)
C8 .091(2) .0535(15) .0538(15) .0180(14) .0092(14) .0076(12)
C9 .088(2) .0549(16) .0604(17) .0200(14) .0194(15) .0067(13)
C10 .0756(19) .0474(14) .0688(18) .0150(13) .0203(14) .0057(12)
C11 .0798(19) .0505(15) .0648(17) .0218(13) .0145(14) .0113(13)
C12 .0704(17) .0509(14) .0513(15) .0140(12) .0124(12) .0081(11)
O13 .0844(13) .0518(10) .0515(10) .0247(9) .0100(9) .0093(8)
C14 .0745(18) .0473(14) .0541(15) .0162(12) .0120(12) .0108(11)
N15 .105(2) .0713(15) .0473(13) .0301(14) .0036(12) .0040(11)
N16 .100(2) .0582(14) .0735(16) .0319(13) .0202(14) .0067(12)
C17 .0792(19) .0457(14) .0478(14) .0162(12) .0035(12) .0036(11)
C18 .0774(18) .0524(14) .0458(14) .0222(13) .0093(12) .0079(11)
C19 .101(2) .0629(17) .0482(15) .0312(16) .0083(14) .0132(12)
C20 .099(3) .080(2) .0679(19) .0460(18) -.0069(17) .0081(16)
C21 .080(2) .090(2) .085(2) .0338(18) -.0023(18) .0062(18)
C22 .077(2) .0705(19) .0671(18) .0152(15) .0063(15) .0100(15)
C23 .100(2) .087(2) .0483(16) .0276(18) -.0041(15) .0034(15)
C24 .117(3) .105(3) .078(2) .026(2) .009(2) .030(2)
C25 .137(3) .074(2) .0574(18) .048(2) .0109(18) .0048(15)
C26 .130(3) .072(2) .0660(19) .039(2) .0154(19) -.0009(15)
C27 .100(2) .0586(18) .102(3) .0374(17) .016(2) .0072(17)
C28 .122(3) .0595(19) .104(3) .0217(19) .006(2) .0211(18)
C29 .085(2) .0645(17) .0511(16) .0221(15) .0059(15) .0151(13)
O30 .0801(15) .1048(17) .0637(13) .0176(12) -.0010(11) .0129(12)
O31 .0853(16) .130(2) .0604(13) .0386(14) .0127(11) .0149(12)
C32 .087(3) .159(4) .082(3) .046(3) .015(2) .020(3)
C33 .119(4) .173(5) .153(5) .067(4) -.001(3) -.047(4)
Cl1 .1636(17) .1009(12) .1281(14) .0226(11) .0547(12) -.0003(10)
O1W .1636(17) .1009(12) .1281(14) .0226(11) .0547(12) -.0003(10)
Cl2 .284(6) .134(3) .110(3) .093(4) .005(3) -.012(2)
O2W .088(3) .101(4) .0245(19) .051(3) .006(2) .004(2)

loop_
_atom_type_symbol
_atom_type_description
_atom_type_scat_dispersion_real
_atom_type_scat_dispersion_imag
_atom_type_scat_source
C C .0033 .0016 'International Tables Vol C Tables 4.2.6.8 and 6.1.1.4'
H H .0000 .0000 'International Tables Vol C Tables 4.2.6.8 and 6.1.1.4'
N N .0061 .0033 'International Tables Vol C Tables 4.2.6.8 and 6.1.1.4'
O O .0106 .0060 'International Tables Vol C Tables 4.2.6.8 and 6.1.1.4'
Cl Cl .1484 .1585 'International Tables Vol C Tables 4.2.6.8 and 6.1.1.4'

loop_
_geom_angle_atom_site_label_1
_geom_angle_atom_site_label_2
_geom_angle_atom_site_label_3
_geom_angle
C14 C1 C2 120.3(2)
N15 C2 C1 122.1(2)
N15 C2 C3 119.6(3)
C1 C2 C3 118.3(2)
C4 C3 C2 119.3(2)
C4 C3 C25 120.9(3)
C2 C3 C25 119.8(2)
C3 C4 C5 124.0(2)
C6 C5 C14 119.8(2)
C6 C5 C4 125.4(2)
C14 C5 C4 114.8(2)
C5 C6 C7 119.4(2)
C5 C6 C17 119.7(2)
C7 C6 C17 120.8(2)
C12 C7 C6 119.1(2)
C12 C7 C8 115.9(2)
C6 C7 C8 125.0(2)
C9 C8 C7 123.3(3)
C8 C9 C10 118.7(3)
C8 C9 C26 120.7(3)
C10 C9 C26 120.5(3)
N16 C10 C11 121.5(3)
N16 C10 C9 119.3(3)
C11 C10 C9 119.2(2)
C12 C11 C10 119.6(3)
O13 C12 C11 115.7(2)
O13 C12 C7 121.1(2)
C11 C12 C7 123.2(3)
C12 O13 C14 120.2(2)
C1 C14 O13 116.6(2)
C1 C14 C5 123.2(2)
O13 C14 C5 120.2(2)
C2 N15 C23 125.6(3)
C10 N16 C27 124.3(3)
C22 C17 C18 118.1(2)
C22 C17 C6 118.6(2)
C18 C17 C6 123.3(3)
C19 C18 C17 119.4(3)
C19 C18 C29 119.8(2)
C17 C18 C29 120.8(2)
C20 C19 C18 121.0(3)
C19 C20 C21 120.2(3)
C20 C21 C22 119.6(3)
C21 C22 C17 121.8(3)
N15 C23 C24 112.8(3)
N16 C27 C28 112.6(3)
O30 C29 O31 124.9(3)
O30 C29 C18 125.2(3)
O31 C29 C18 109.9(2)
C29 O31 C32 117.5(3)
O31 C32 C33 108.1(4)
C14 C1 H1 119.9
C2 C1 H1 119.9
C3 C4 H4 118.0
C5 C4 H4 118.0
C9 C8 H8 118.3
C7 C8 H8 118.3
C12 C11 H11 120.2
C10 C11 H11 120.2
C2 N15 H15 117.2
C23 N15 H15 117.2
C10 N16 H16 117.9
C27 N16 H16 117.9
C20 C19 H19 119.5
C18 C19 H19 119.5
C19 C20 H20 119.9
C21 C20 H20 119.9
C20 C21 H21 120.2
C22 C21 H21 120.2
C21 C22 H22 119.1
C17 C22 H22 119.1
N15 C23 H23A 109.0
C24 C23 H23A 109.0
N15 C23 H23B 109.0
C24 C23 H23B 109.0
H23A C23 H23B 107.8
C23 C24 H24A 109.5
C23 C24 H24B 109.5
H24A C24 H24B 109.5
C23 C24 H24C 109.5
H24A C24 H24C 109.5
H24B C24 H24C 109.5
C3 C25 H25A 109.5
C3 C25 H25B 109.5
H25A C25 H25B 109.5
C3 C25 H25C 109.5
H25A C25 H25C 109.5
H25B C25 H25C 109.5
C9 C26 H26A 109.5
C9 C26 H26B 109.5
H26A C26 H26B 109.5
C9 C26 H26C 109.5
H26A C26 H26C 109.5
H26B C26 H26C 109.5
N16 C27 H27A 109.1
C28 C27 H27A 109.1
N16 C27 H27B 109.1
C28 C27 H27B 109.1
H27A C27 H27B 107.8
C27 C28 H28A 109.5
C27 C28 H28B 109.5
H28A C28 H28B 109.5
C27 C28 H28C 109.5
H28A C28 H28C 109.5
H28B C28 H28C 109.5
O31 C32 H32A 110.1
C33 C32 H32A 110.1
O31 C32 H32B 110.1
C33 C32 H32B 110.1
H32A C32 H32B 108.4
C32 C33 H33A 109.5
C32 C33 H33B 109.5
H33A C33 H33B 109.5
C32 C33 H33C 109.5
H33A C33 H33C 109.5
H33B C33 H33C 109.5

loop_
_geom_bond_atom_site_label_1
_geom_bond_atom_site_label_2
_geom_bond_site_symmetry_2
_geom_bond_distance
_geom_bond_publ_flag
C1 C14 . 1.361(4) ?
C1 C2 . 1.409(4) ?
C2 N15 . 1.324(3) ?
C2 C3 . 1.442(4) ?
C3 C4 . 1.341(4) ?
C3 C25 . 1.502(4) ?
C4 C5 . 1.429(4) ?
C5 C6 . 1.387(4) ?
C5 C14 . 1.419(4) ?
C6 C7 . 1.408(4) ?
C6 C17 . 1.491(4) ?
C7 C12 . 1.406(4) ?
C7 C8 . 1.413(4) ?
C8 C9 . 1.366(4) ?
C9 C10 . 1.439(4) ?
C9 C26 . 1.495(4) ?
C10 N16 . 1.339(4) ?
C10 C11 . 1.400(4) ?
C11 C12 . 1.373(4) ?
C12 O13 . 1.368(3) ?
O13 C14 . 1.369(3) ?
N15 C23 . 1.455(4) ?
N16 C27 . 1.457(4) ?
C17 C22 . 1.381(4) ?
C17 C18 . 1.400(4) ?
C18 C19 . 1.392(4) ?
C18 C29 . 1.479(4) ?
C19 C20 . 1.361(4) ?
C20 C21 . 1.370(5) ?
C21 C22 . 1.374(4) ?
C23 C24 . 1.493(5) ?
C27 C28 . 1.498(5) ?
C29 O30 . 1.195(3) ?
C29 O31 . 1.333(3) ?
O31 C32 . 1.462(4) ?
C32 C33 . 1.470(7) ?
Cl2 O2W . .747(8) no
C1 H1 . .9300 ?
C4 H4 . .9300 ?
C8 H8 . .9300 ?
C11 H11 . .9300 ?
N15 H15 . .8600 ?
N16 H16 . .8600 ?
C19 H19 . .9300 ?
C20 H20 . .9300 ?
C21 H21 . .9300 ?
C22 H22 . .9300 ?
C23 H23A . .9700 ?
C23 H23B . .9700 ?
C24 H24A . .9600 ?
C24 H24B . .9600 ?
C24 H24C . .9600 ?
C25 H25A . .9600 ?
C25 H25B . .9600 ?
C25 H25C . .9600 ?
C26 H26A . .9600 ?
C26 H26B . .9600 ?
C26 H26C . .9600 ?
C27 H27A . .9700 ?
C27 H27B . .9700 ?
C28 H28A . .9600 ?
C28 H28B . .9600 ?
C28 H28C . .9600 ?
C32 H32A . .9700 ?
C32 H32B . .9700 ?
C33 H33A . .9600 ?
C33 H33B . .9600 ?
C33 H33C . .9600 ?

loop_
_geom_hbond_atom_site_label_D
_geom_hbond_atom_site_label_H
_geom_hbond_atom_site_label_A
_geom_hbond_distance_DH
_geom_hbond_distance_HA
_geom_hbond_distance_DA
_geom_hbond_angle_DHA
_geom_hbond_publ_flag
N15 H15 Cl2 .86 2.20 2.992(5) 152.2 yes
N15 H15 O2W .86 2.45 3.247(7) 154.0 yes
N16 H16 Cl1 .86 2.34 3.133(3) 154.3 yes
N16 H16 O1W .86 2.34 3.133(3) 154.3 no

loop_
_geom_torsion_atom_site_label_1
_geom_torsion_atom_site_label_2
_geom_torsion_atom_site_label_3
_geom_torsion_atom_site_label_4
_geom_torsion
C14 C1 C2 N15 -179.3(3)
C14 C1 C2 C3 .5(4)
N15 C2 C3 C4 179.0(3)
C1 C2 C3 C4 -.8(4)
N15 C2 C3 C25 -2.3(5)
C1 C2 C3 C25 177.9(3)
C2 C3 C4 C5 -.5(5)
C25 C3 C4 C5 -179.2(3)
C3 C4 C5 C6 -178.4(3)
C3 C4 C5 C14 2.0(4)
C14 C5 C6 C7 -2.3(4)
C4 C5 C6 C7 178.2(3)
C14 C5 C6 C17 -178.1(2)
C4 C5 C6 C17 2.4(4)
C5 C6 C7 C12 3.6(4)
C17 C6 C7 C12 179.3(2)
C5 C6 C7 C8 -175.2(3)
C17 C6 C7 C8 .5(4)
C12 C7 C8 C9 1.5(4)
C6 C7 C8 C9 -179.7(3)
C7 C8 C9 C10 -.8(5)
C7 C8 C9 C26 -179.7(3)
C8 C9 C10 N16 -179.8(3)
C26 C9 C10 N16 -.9(5)
C8 C9 C10 C11 -.3(4)
C26 C9 C10 C11 178.6(3)
N16 C10 C11 C12 -179.9(3)
C9 C10 C11 C12 .6(4)
C10 C11 C12 O13 -179.3(2)
C10 C11 C12 C7 .1(4)
C6 C7 C12 O13 -.7(4)
C8 C7 C12 O13 178.2(2)
C6 C7 C12 C11 179.9(3)
C8 C7 C12 C11 -1.2(4)
C11 C12 O13 C14 175.9(2)
C7 C12 O13 C14 -3.5(4)
C2 C1 C14 O13 -178.8(2)
C2 C1 C14 C5 1.2(5)
C12 O13 C14 C1 -175.2(2)
C12 O13 C14 C5 4.9(4)
C6 C5 C14 C1 178.1(3)
C4 C5 C14 C1 -2.3(4)
C6 C5 C14 O13 -1.9(4)
C4 C5 C14 O13 177.6(2)
C1 C2 N15 C23 -.2(5)
C3 C2 N15 C23 -180.0(3)
C11 C10 N16 C27 -3.0(5)
C9 C10 N16 C27 176.5(3)
C5 C6 C17 C22 61.2(4)
C7 C6 C17 C22 -114.5(3)
C5 C6 C17 C18 -118.3(3)
C7 C6 C17 C18 66.0(4)
C22 C17 C18 C19 2.0(4)
C6 C17 C18 C19 -178.5(2)
C22 C17 C18 C29 -175.3(3)
C6 C17 C18 C29 4.1(4)
C17 C18 C19 C20 -1.9(4)
C29 C18 C19 C20 175.4(3)
C18 C19 C20 C21 .9(5)
C19 C20 C21 C22 .0(5)
C20 C21 C22 C17 .1(5)
C18 C17 C22 C21 -1.1(4)
C6 C17 C22 C21 179.4(3)
C2 N15 C23 C24 84.6(4)
C10 N16 C27 C28 -76.5(4)
C19 C18 C29 O30 -142.0(3)
C17 C18 C29 O30 35.3(4)
C19 C18 C29 O31 37.6(4)
C17 C18 C29 O31 -145.1(3)
O30 C29 O31 C32 4.2(5)
C18 C29 O31 C32 -175.4(3)
C29 O31 C32 C33 -93.6(4)
